data_7706622
loop_
_publ_author_name
'Prakash, Rini'
'Haridas, Anagha'
'Bakthavachalam, K.'
'Roisnel, Thierry'
'Halet, Jean-Fran\,cois'
'Ghosh, Sundargopal'

_publ_section_title
;
 Chemistry of group 5 metallaboranes with heterocyclic thiol ligands: a
 combined experimental and theoretical study.
;
_journal_issue 11
_journal_name_full 'Dalton transactions (Cambridge, England : 2003)'
_journal_page_first 4036
_journal_page_last 4044
_journal_paper_doi 10.1039/d0dt04362a
_journal_volume 50
_journal_year 2021
_chemical_formula_moiety 'C27 H45 B4 N Nb2 S2'
_chemical_formula_sum 'C27 H45 B4 N Nb2 S2'
_chemical_formula_weight 676.82
_space_group_crystal_system triclinic
_space_group_IT_number 2
_space_group_name_Hall '-P 1'
_space_group_name_H-M_alt 'P -1'
_atom_sites_solution_hydrogens mixed
_audit_creation_method SHELXL-2014/7
_audit_update_record
;
2020-01-21 deposited with the CCDC.	2021-02-12 downloaded from the CCDC.
;
_cell_angle_alpha 109.764(3)
_cell_angle_beta 108.139(3)
_cell_angle_gamma 94.319(4)
_cell_formula_units_Z 2
_cell_length_a 10.6906(2)
_cell_length_b 11.8702(2)
_cell_length_c 14.5084(3)
_cell_measurement_reflns_used 9939
_cell_measurement_temperature 296(2)
_cell_measurement_theta_max 25.89
_cell_measurement_theta_min 3.01
_cell_volume 1612.63(8)
_computing_cell_refinement 'APEX3/SAINT (Bruker, 2016)'
_computing_data_collection 'APEX3(Bruker, 2016)'
_computing_data_reduction 'SAINT/XPREP (Bruker, 2016)'
_computing_molecular_graphics 'ORTEP3 (Farrugia, 1997) and Mercury (Bruno et al., 2002)'
_computing_publication_material 'SHELXL-2014/7 (Sheldrick, 2014)'
_computing_structure_refinement 'SHELXL-2014/7 (Sheldrick, 2014)'
_computing_structure_solution 'SHELXT-2014/5 (Sheldrick, 2014)'
_diffrn_ambient_temperature 296(2)
_diffrn_measured_fraction_theta_full 0.997
_diffrn_measured_fraction_theta_max 0.997
_diffrn_measurement_device_type 'Bruker axs kappa apex3 CMOS Diffractometer'
_diffrn_measurement_method '\w and \f scan'
_diffrn_radiation_monochromator graphite
_diffrn_radiation_source 'fine-focus sealed tube'
_diffrn_radiation_type MoK\a
_diffrn_radiation_wavelength 0.71073
_diffrn_reflns_av_R_equivalents 0.0755
_diffrn_reflns_av_unetI/netI 0.0483
_diffrn_reflns_Laue_measured_fraction_full 0.997
_diffrn_reflns_Laue_measured_fraction_max 0.997
_diffrn_reflns_limit_h_max 12
_diffrn_reflns_limit_h_min -12
_diffrn_reflns_limit_k_max 14
_diffrn_reflns_limit_k_min -14
_diffrn_reflns_limit_l_max 17
_diffrn_reflns_limit_l_min -17
_diffrn_reflns_number 43653
_diffrn_reflns_point_group_measured_fraction_full 0.997
_diffrn_reflns_point_group_measured_fraction_max 0.997
_diffrn_reflns_theta_full 24.998
_diffrn_reflns_theta_max 24.998
_diffrn_reflns_theta_min 3.447
_exptl_absorpt_coefficient_mu 0.857
_exptl_absorpt_correction_T_max 0.7453
_exptl_absorpt_correction_T_min 0.7001
_exptl_absorpt_correction_type multi-scan
_exptl_absorpt_process_details 'SADABS (Bruker, 2016)'
_exptl_crystal_colour violet
_exptl_crystal_density_diffrn 1.394
_exptl_crystal_description block
_exptl_crystal_F_000 696
_exptl_crystal_size_max 0.100
_exptl_crystal_size_mid 0.100
_exptl_crystal_size_min 0.050
_refine_diff_density_max 0.379
_refine_diff_density_min -0.328
_refine_diff_density_rms 0.077
_refine_ls_extinction_method none
_refine_ls_goodness_of_fit_ref 1.043
_refine_ls_hydrogen_treatment mixed
_refine_ls_matrix_type full
_refine_ls_number_parameters 369
_refine_ls_number_reflns 5657
_refine_ls_number_restraints 0
_refine_ls_restrained_S_all 1.043
_refine_ls_R_factor_all 0.0652
_refine_ls_R_factor_gt 0.0356
_refine_ls_shift/su_max 0.001
_refine_ls_shift/su_mean 0.000
_refine_ls_structure_factor_coef Fsqd
_refine_ls_weighting_details 'w=1/[\s^2^(Fo^2^)+(0.0407P)^2^+0.6934P] where P=(Fo^2^+2Fc^2^)/3'
_refine_ls_weighting_scheme calc
_refine_ls_wR_factor_gt 0.0750
_refine_ls_wR_factor_ref 0.0849
_reflns_Friedel_coverage 0.000
_reflns_number_gt 4146
_reflns_number_total 5657
_reflns_threshold_expression 'I > 2\s(I)'
_cod_data_source_file d0dt04362a2.cif
_cod_data_source_block BMBT
_cod_depositor_comments 'Adding full bibliography for 7706618--7706622.cif.'
_cod_original_cell_volume 1612.63(7)
_cod_database_code 7706622
_shelx_shelxl_version_number 2014/7
_shelx_space_group_comment
;
The symmetry employed for this shelxl refinement is uniquely defined
by the following loop, which should always be used as a source of
symmetry information in preference to the above space-group names.
They are only intended as comments.
;
_shelx_estimated_absorpt_t_min 0.919
_shelx_estimated_absorpt_t_max 0.958

loop_
_space_group_symop_operation_xyz
'x, y, z'
'-x, -y, -z'

loop_
_atom_site_label
_atom_site_type_symbol
_atom_site_fract_x
_atom_site_fract_y
_atom_site_fract_z
_atom_site_U_iso_or_equiv
_atom_site_adp_type
_atom_site_occupancy
_atom_site_site_symmetry_order
_atom_site_calc_flag
_atom_site_refinement_flags_posn
_atom_site_refinement_flags_adp
_atom_site_refinement_flags_occupancy
_atom_site_disorder_assembly
_atom_site_disorder_group
C1 C 0.4957(4) 0.8441(4) 0.0560(3) 0.0410(10) Uani 1 1 d . . . . .
C2 C 0.4265(4) 0.9363(4) 0.0928(3) 0.0420(11) Uani 1 1 d . . . . .
C3 C 0.4993(4) 1.0049(3) 0.2011(3) 0.0412(10) Uani 1 1 d . . . . .
C4 C 0.6140(4) 0.9533(4) 0.2312(3) 0.0396(10) Uani 1 1 d . . . . .
C5 C 0.6127(4) 0.8549(4) 0.1415(3) 0.0412(10) Uani 1 1 d . . . . .
C6 C 0.7214(5) 0.7824(5) 0.1353(4) 0.0664(14) Uani 1 1 d . . . . .
H6A H 0.6956 0.7212 0.0658 0.100 Uiso 1 1 calc R U . . .
H6B H 0.8036 0.8361 0.1511 0.100 Uiso 1 1 calc R U . . .
H6C H 0.7345 0.7437 0.1850 0.100 Uiso 1 1 calc R U . . .
C7 C 0.4585(6) 0.7574(4) -0.0571(3) 0.0662(15) Uani 1 1 d . . . . .
H7A H 0.5211 0.7037 -0.0615 0.099 Uiso 1 1 calc R U . . .
H7B H 0.3694 0.7101 -0.0817 0.099 Uiso 1 1 calc R U . . .
H7C H 0.4615 0.8035 -0.0997 0.099 Uiso 1 1 calc R U . . .
C8 C 0.3029(5) 0.9623(5) 0.0264(4) 0.0670(15) Uani 1 1 d . . . . .
H8A H 0.2753 1.0290 0.0695 0.101 Uiso 1 1 calc R U . . .
H8B H 0.3220 0.9836 -0.0268 0.101 Uiso 1 1 calc R U . . .
H8C H 0.2322 0.8910 -0.0063 0.101 Uiso 1 1 calc R U . . .
C9 C 0.4665(5) 1.1163(4) 0.2687(4) 0.0626(14) Uani 1 1 d . . . . .
H9A H 0.5314 1.1452 0.3388 0.094 Uiso 1 1 calc R U . . .
H9B H 0.4687 1.1789 0.2409 0.094 Uiso 1 1 calc R U . . .
H9C H 0.3785 1.0962 0.2698 0.094 Uiso 1 1 calc R U . . .
C10 C 0.7268(5) 1.0045(4) 0.3372(3) 0.0608(14) Uani 1 1 d . . . . .
H10A H 0.7034 1.0705 0.3846 0.091 Uiso 1 1 calc R U . . .
H10B H 0.7409 0.9414 0.3646 0.091 Uiso 1 1 calc R U . . .
H10C H 0.8078 1.0340 0.3297 0.091 Uiso 1 1 calc R U . . .
C11 C 0.2206(4) 0.5852(4) 0.3722(3) 0.0412(10) Uani 1 1 d . . . . .
C12 C 0.2462(4) 0.4779(4) 0.3055(4) 0.0431(11) Uani 1 1 d . . . . .
C13 C 0.1425(5) 0.4399(4) 0.2053(3) 0.0489(12) Uani 1 1 d . . . . .
C14 C 0.0546(4) 0.5222(4) 0.2121(3) 0.0478(12) Uani 1 1 d . . . . .
C15 C 0.1028(4) 0.6128(4) 0.3139(3) 0.0460(11) Uani 1 1 d . . . . .
C16 C 0.0343(5) 0.7153(5) 0.3568(4) 0.0758(16) Uani 1 1 d . . . . .
H16A H 0.0885 0.7645 0.4285 0.114 Uiso 1 1 calc R U . . .
H16B H 0.0233 0.7651 0.3158 0.114 Uiso 1 1 calc R U . . .
H16C H -0.0522 0.6811 0.3531 0.114 Uiso 1 1 calc R U . . .
C17 C -0.0783(5) 0.5084(6) 0.1271(4) 0.0868(19) Uani 1 1 d . . . . .
H17A H -0.0885 0.4398 0.0646 0.130 Uiso 1 1 calc R U . . .
H17B H -0.1507 0.4954 0.1506 0.130 Uiso 1 1 calc R U . . .
H17C H -0.0797 0.5813 0.1122 0.130 Uiso 1 1 calc R U . . .
C18 C 0.1230(6) 0.3242(4) 0.1114(4) 0.089(2) Uani 1 1 d . . . . .
H18A H 0.1975 0.2847 0.1271 0.133 Uiso 1 1 calc R U . . .
H18B H 0.0412 0.2702 0.0958 0.133 Uiso 1 1 calc R U . . .
H18C H 0.1179 0.3446 0.0519 0.133 Uiso 1 1 calc R U . . .
C19 C 0.3572(6) 0.4127(5) 0.3375(5) 0.0828(18) Uani 1 1 d . . . . .
H19A H 0.3524 0.3429 0.2777 0.124 Uiso 1 1 calc R U . . .
H19B H 0.4424 0.4672 0.3640 0.124 Uiso 1 1 calc R U . . .
H19C H 0.3476 0.3865 0.3911 0.124 Uiso 1 1 calc R U . . .
C20 C 0.2978(5) 0.6486(5) 0.4882(3) 0.0693(15) Uani 1 1 d . . . . .
H20A H 0.3737 0.6120 0.5080 0.104 Uiso 1 1 calc R U . . .
H20B H 0.3285 0.7336 0.5046 0.104 Uiso 1 1 calc R U . . .
H20C H 0.2406 0.6406 0.5261 0.104 Uiso 1 1 calc R U . . .
C21 C 0.7350(4) 0.6364(4) 0.4095(3) 0.0376(10) Uani 1 1 d . . . . .
C22 C 0.9008(4) 0.6772(4) 0.5592(3) 0.0415(10) Uani 1 1 d . . . . .
C23 C 1.0124(4) 0.6600(5) 0.6311(4) 0.0541(12) Uani 1 1 d . . . . .
H23 H 1.0459 0.5889 0.6128 0.065 Uiso 1 1 calc R U . . .
C24 C 1.0708(5) 0.7501(5) 0.7284(4) 0.0657(14) Uani 1 1 d . . . . .
H24 H 1.1460 0.7403 0.7764 0.079 Uiso 1 1 calc R U . . .
C25 C 1.0209(5) 0.8560(5) 0.7577(4) 0.0676(15) Uani 1 1 d . . . . .
H25 H 1.0624 0.9153 0.8251 0.081 Uiso 1 1 calc R U . . .
C26 C 0.9106(5) 0.8745(5) 0.6881(4) 0.0612(13) Uani 1 1 d . . . . .
H26 H 0.8769 0.9454 0.7074 0.073 Uiso 1 1 calc R U . . .
C27 C 0.8519(4) 0.7841(4) 0.5889(3) 0.0447(11) Uani 1 1 d . . . . .
B1 B 0.3098(5) 0.8562(4) 0.3056(4) 0.0388(12) Uani 1 1 d . . . . .
B2 B 0.1964(5) 0.7901(5) 0.1735(4) 0.0433(12) Uani 1 1 d . . . . .
B3 B 0.4975(4) 0.6483(4) 0.2539(4) 0.0321(10) Uani 1 1 d . . . . .
B4 B 0.3862(5) 0.5807(4) 0.1210(4) 0.0354(11) Uani 1 1 d . . . . .
N1 N 0.8319(3) 0.5944(3) 0.4575(3) 0.0402(8) Uani 1 1 d . . . . .
S1 S 0.71388(12) 0.78039(11) 0.48470(9) 0.0497(3) Uani 1 1 d . . . . .
S2 S 0.63614(11) 0.55842(10) 0.27739(9) 0.0438(3) Uani 1 1 d . . . . .
Nb1 Nb 0.26721(3) 0.63757(3) 0.24154(3) 0.02917(11) Uani 1 1 d . . . . .
Nb2 Nb 0.42572(3) 0.80101(3) 0.18493(3) 0.02928(11) Uani 1 1 d . . . . .
H1A H 0.282(3) 0.932(3) 0.356(3) 0.036(10) Uiso 1 1 d . . . . .
H2A H 0.115(4) 0.837(4) 0.161(3) 0.054(12) Uiso 1 1 d . . . . .
H4A H 0.419(4) 0.504(4) 0.078(3) 0.045(11) Uiso 1 1 d . . . . .
H1B H 0.320(3) 0.791(3) 0.350(2) 0.027(9) Uiso 1 1 d . . . . .
H1C H 0.429(4) 0.893(3) 0.319(3) 0.048(11) Uiso 1 1 d . . . . .
H2B H 0.152(4) 0.687(3) 0.146(3) 0.038(10) Uiso 1 1 d . . . . .
H3A H 0.553(4) 0.756(3) 0.279(3) 0.041(10) Uiso 1 1 d . . . . .
H2C H 0.243(3) 0.783(3) 0.104(3) 0.037(10) Uiso 1 1 d . . . . .
H3B H 0.451(4) 0.651(3) 0.317(3) 0.040(10) Uiso 1 1 d . . . . .
H4C H 0.370(3) 0.649(3) 0.076(3) 0.038(10) Uiso 1 1 d . . . . .
H4B H 0.270(4) 0.545(3) 0.110(3) 0.052(12) Uiso 1 1 d . . . . .

loop_
_atom_site_aniso_label
_atom_site_aniso_U_11
_atom_site_aniso_U_22
_atom_site_aniso_U_33
_atom_site_aniso_U_23
_atom_site_aniso_U_13
_atom_site_aniso_U_12
C1 0.052(3) 0.036(2) 0.036(2) 0.016(2) 0.015(2) 0.002(2)
C2 0.045(3) 0.036(2) 0.044(3) 0.023(2) 0.007(2) 0.001(2)
C3 0.050(3) 0.023(2) 0.047(3) 0.015(2) 0.014(2) 0.001(2)
C4 0.038(2) 0.037(2) 0.039(2) 0.017(2) 0.008(2) -0.001(2)
C5 0.041(3) 0.038(2) 0.049(3) 0.020(2) 0.020(2) 0.003(2)
C6 0.059(3) 0.066(3) 0.090(4) 0.035(3) 0.039(3) 0.023(3)
C7 0.096(4) 0.056(3) 0.040(3) 0.013(2) 0.025(3) 0.000(3)
C8 0.064(3) 0.065(3) 0.072(4) 0.044(3) 0.006(3) 0.012(3)
C9 0.083(4) 0.034(3) 0.067(3) 0.012(2) 0.029(3) 0.015(3)
C10 0.050(3) 0.059(3) 0.050(3) 0.017(2) -0.004(2) -0.013(2)
C11 0.045(3) 0.043(3) 0.035(2) 0.019(2) 0.011(2) -0.002(2)
C12 0.043(3) 0.040(3) 0.059(3) 0.030(2) 0.023(2) 0.007(2)
C13 0.059(3) 0.035(3) 0.046(3) 0.008(2) 0.024(2) -0.008(2)
C14 0.031(2) 0.061(3) 0.048(3) 0.025(3) 0.008(2) -0.005(2)
C15 0.046(3) 0.051(3) 0.053(3) 0.024(2) 0.027(2) 0.010(2)
C16 0.069(4) 0.086(4) 0.098(4) 0.040(3) 0.055(3) 0.030(3)
C17 0.039(3) 0.132(5) 0.073(4) 0.046(4) -0.003(3) -0.013(3)
C18 0.131(6) 0.044(3) 0.076(4) -0.001(3) 0.052(4) -0.020(3)
C19 0.083(4) 0.070(4) 0.132(5) 0.072(4) 0.045(4) 0.036(3)
C20 0.088(4) 0.068(4) 0.042(3) 0.024(3) 0.012(3) -0.001(3)
C21 0.031(2) 0.043(3) 0.047(3) 0.024(2) 0.017(2) 0.0133(19)
C22 0.035(2) 0.051(3) 0.051(3) 0.033(2) 0.016(2) 0.014(2)
C23 0.047(3) 0.062(3) 0.061(3) 0.036(3) 0.012(3) 0.024(2)
C24 0.054(3) 0.087(4) 0.058(3) 0.043(3) 0.005(3) 0.024(3)
C25 0.066(4) 0.079(4) 0.047(3) 0.027(3) 0.003(3) 0.015(3)
C26 0.066(3) 0.058(3) 0.052(3) 0.021(3) 0.009(3) 0.020(3)
C27 0.041(3) 0.054(3) 0.045(3) 0.027(2) 0.012(2) 0.015(2)
B1 0.043(3) 0.032(3) 0.042(3) 0.012(2) 0.017(2) 0.013(2)
B2 0.036(3) 0.044(3) 0.050(3) 0.022(3) 0.008(3) 0.016(3)
B3 0.026(2) 0.031(3) 0.037(3) 0.013(2) 0.008(2) 0.008(2)
B4 0.043(3) 0.028(3) 0.034(3) 0.010(2) 0.014(2) 0.010(2)
N1 0.034(2) 0.046(2) 0.050(2) 0.0280(19) 0.0148(18) 0.0181(17)
S1 0.0479(7) 0.0485(7) 0.0467(7) 0.0179(6) 0.0060(5) 0.0251(6)
S2 0.0377(6) 0.0427(6) 0.0480(7) 0.0147(5) 0.0117(5) 0.0193(5)
Nb1 0.0252(2) 0.0298(2) 0.0300(2) 0.01177(16) 0.00647(16) 0.00501(15)
Nb2 0.0296(2) 0.0256(2) 0.0288(2) 0.01026(16) 0.00579(16) 0.00419(15)

loop_
_atom_type_symbol
_atom_type_description
_atom_type_scat_dispersion_real
_atom_type_scat_dispersion_imag
_atom_type_scat_source
C C 0.0033 0.0016 'International Tables Vol C Tables 4.2.6.8 and 6.1.1.4'
H H 0.0000 0.0000 'International Tables Vol C Tables 4.2.6.8 and 6.1.1.4'
B B 0.0013 0.0007 'International Tables Vol C Tables 4.2.6.8 and 6.1.1.4'
N N 0.0061 0.0033 'International Tables Vol C Tables 4.2.6.8 and 6.1.1.4'
S S 0.1246 0.1234 'International Tables Vol C Tables 4.2.6.8 and 6.1.1.4'
Nb Nb -2.0727 0.6215 'International Tables Vol C Tables 4.2.6.8 and 6.1.1.4'

loop_
_geom_angle_atom_site_label_1
_geom_angle_atom_site_label_2
_geom_angle_atom_site_label_3
_geom_angle
_geom_angle_site_symmetry_1
_geom_angle_site_symmetry_3
_geom_angle_publ_flag
C2 C1 C5 108.1(4) . . ?
C2 C1 C7 125.7(4) . . ?
C5 C1 C7 126.0(4) . . ?
C2 C1 Nb2 73.3(2) . . ?
C5 C1 Nb2 71.8(2) . . ?
C7 C1 Nb2 125.2(3) . . ?
C1 C2 C3 108.6(4) . . ?
C1 C2 C8 125.4(4) . . ?
C3 C2 C8 125.9(4) . . ?
C1 C2 Nb2 72.6(2) . . ?
C3 C2 Nb2 72.3(2) . . ?
C8 C2 Nb2 124.5(3) . . ?
C2 C3 C4 107.3(4) . . ?
C2 C3 C9 126.1(4) . . ?
C4 C3 C9 126.5(4) . . ?
C2 C3 Nb2 73.4(2) . . ?
C4 C3 Nb2 71.0(2) . . ?
C9 C3 Nb2 124.2(3) . . ?
C5 C4 C3 108.4(3) . . ?
C5 C4 C10 125.6(4) . . ?
C3 C4 C10 125.6(4) . . ?
C5 C4 Nb2 73.4(2) . . ?
C3 C4 Nb2 74.1(2) . . ?
C10 C4 Nb2 124.2(3) . . ?
C4 C5 C1 107.7(4) . . ?
C4 C5 C6 126.2(4) . . ?
C1 C5 C6 125.9(4) . . ?
C4 C5 Nb2 71.7(2) . . ?
C1 C5 Nb2 73.6(2) . . ?
C6 C5 Nb2 124.4(3) . . ?
C5 C6 H6A 109.5 . . ?
C5 C6 H6B 109.5 . . ?
H6A C6 H6B 109.5 . . ?
C5 C6 H6C 109.5 . . ?
H6A C6 H6C 109.5 . . ?
H6B C6 H6C 109.5 . . ?
C1 C7 H7A 109.5 . . ?
C1 C7 H7B 109.5 . . ?
H7A C7 H7B 109.5 . . ?
C1 C7 H7C 109.5 . . ?
H7A C7 H7C 109.5 . . ?
H7B C7 H7C 109.5 . . ?
C2 C8 H8A 109.5 . . ?
C2 C8 H8B 109.5 . . ?
H8A C8 H8B 109.5 . . ?
C2 C8 H8C 109.5 . . ?
H8A C8 H8C 109.5 . . ?
H8B C8 H8C 109.5 . . ?
C3 C9 H9A 109.5 . . ?
C3 C9 H9B 109.5 . . ?
H9A C9 H9B 109.5 . . ?
C3 C9 H9C 109.5 . . ?
H9A C9 H9C 109.5 . . ?
H9B C9 H9C 109.5 . . ?
C4 C10 H10A 109.5 . . ?
C4 C10 H10B 109.5 . . ?
H10A C10 H10B 109.5 . . ?
C4 C10 H10C 109.5 . . ?
H10A C10 H10C 109.5 . . ?
H10B C10 H10C 109.5 . . ?
C15 C11 C12 108.5(4) . . ?
C15 C11 C20 126.3(4) . . ?
C12 C11 C20 124.8(4) . . ?
C15 C11 Nb1 72.5(2) . . ?
C12 C11 Nb1 74.2(2) . . ?
C20 C11 Nb1 124.7(3) . . ?
C11 C12 C13 107.2(4) . . ?
C11 C12 C19 126.0(4) . . ?
C13 C12 C19 126.7(4) . . ?
C11 C12 Nb1 71.1(2) . . ?
C13 C12 Nb1 73.2(2) . . ?
C19 C12 Nb1 124.0(3) . . ?
C14 C13 C12 107.8(4) . . ?
C14 C13 C18 126.2(5) . . ?
C12 C13 C18 125.8(5) . . ?
C14 C13 Nb1 72.5(2) . . ?
C12 C13 Nb1 72.4(2) . . ?
C18 C13 Nb1 125.4(3) . . ?
C15 C14 C13 109.0(4) . . ?
C15 C14 C17 125.2(5) . . ?
C13 C14 C17 125.6(5) . . ?
C15 C14 Nb1 71.2(2) . . ?
C13 C14 Nb1 73.5(2) . . ?
C17 C14 Nb1 126.1(3) . . ?
C14 C15 C11 107.6(4) . . ?
C14 C15 C16 126.3(4) . . ?
C11 C15 C16 125.9(4) . . ?
C14 C15 Nb1 74.5(2) . . ?
C11 C15 Nb1 72.7(2) . . ?
C16 C15 Nb1 122.7(3) . . ?
C15 C16 H16A 109.5 . . ?
C15 C16 H16B 109.5 . . ?
H16A C16 H16B 109.5 . . ?
C15 C16 H16C 109.5 . . ?
H16A C16 H16C 109.5 . . ?
H16B C16 H16C 109.5 . . ?
C14 C17 H17A 109.5 . . ?
C14 C17 H17B 109.5 . . ?
H17A C17 H17B 109.5 . . ?
C14 C17 H17C 109.5 . . ?
H17A C17 H17C 109.5 . . ?
H17B C17 H17C 109.5 . . ?
C13 C18 H18A 109.5 . . ?
C13 C18 H18B 109.5 . . ?
H18A C18 H18B 109.5 . . ?
C13 C18 H18C 109.5 . . ?
H18A C18 H18C 109.5 . . ?
H18B C18 H18C 109.5 . . ?
C12 C19 H19A 109.5 . . ?
C12 C19 H19B 109.5 . . ?
H19A C19 H19B 109.5 . . ?
C12 C19 H19C 109.5 . . ?
H19A C19 H19C 109.5 . . ?
H19B C19 H19C 109.5 . . ?
C11 C20 H20A 109.5 . . ?
C11 C20 H20B 109.5 . . ?
H20A C20 H20B 109.5 . . ?
C11 C20 H20C 109.5 . . ?
H20A C20 H20C 109.5 . . ?
H20B C20 H20C 109.5 . . ?
N1 C21 S2 122.0(3) . . ?
N1 C21 S1 115.7(3) . . ?
S2 C21 S1 122.3(2) . . ?
N1 C22 C27 115.5(4) . . ?
N1 C22 C23 124.9(4) . . ?
C27 C22 C23 119.6(4) . . ?
C24 C23 C22 118.4(5) . . ?
C24 C23 H23 120.8 . . ?
C22 C23 H23 120.8 . . ?
C23 C24 C25 121.6(4) . . ?
C23 C24 H24 119.2 . . ?
C25 C24 H24 119.2 . . ?
C26 C25 C24 120.9(5) . . ?
C26 C25 H25 119.6 . . ?
C24 C25 H25 119.6 . . ?
C25 C26 C27 117.7(5) . . ?
C25 C26 H26 121.1 . . ?
C27 C26 H26 121.1 . . ?
C26 C27 C22 121.8(4) . . ?
C26 C27 S1 128.7(4) . . ?
C22 C27 S1 109.5(3) . . ?
B2 B1 Nb2 68.3(2) . . ?
B2 B1 Nb1 68.6(2) . . ?
Nb2 B1 Nb1 76.36(15) . . ?
B2 B1 H1A 115.1(19) . . ?
Nb2 B1 H1A 143.9(19) . . ?
Nb1 B1 H1A 139.6(19) . . ?
B2 B1 H1B 114.6(16) . . ?
Nb2 B1 H1B 109.7(16) . . ?
Nb1 B1 H1B 49.7(16) . . ?
H1A B1 H1B 101(2) . . ?
B2 B1 H1C 116.1(17) . . ?
Nb2 B1 H1C 50.6(17) . . ?
Nb1 B1 H1C 108.1(17) . . ?
H1A B1 H1C 105(3) . . ?
H1B B1 H1C 103(2) . . ?
B1 B2 Nb2 68.2(2) . . ?
B1 B2 Nb1 68.0(2) . . ?
Nb2 B2 Nb1 76.16(15) . . ?
B1 B2 H2A 111(2) . . ?
Nb2 B2 H2A 143(2) . . ?
Nb1 B2 H2A 140(2) . . ?
B1 B2 H2B 113.9(17) . . ?
Nb2 B2 H2B 105.3(18) . . ?
Nb1 B2 H2B 47.9(17) . . ?
H2A B2 H2B 108(3) . . ?
B1 B2 H2C 117.5(17) . . ?
Nb2 B2 H2C 51.6(16) . . ?
Nb1 B2 H2C 107.5(16) . . ?
H2A B2 H2C 107(3) . . ?
H2B B2 H2C 98(2) . . ?
B4 B3 S2 110.0(3) . . ?
B4 B3 Nb1 68.8(2) . . ?
S2 B3 Nb1 139.2(2) . . ?
B4 B3 Nb2 68.4(2) . . ?
S2 B3 Nb2 143.7(2) . . ?
Nb1 B3 Nb2 75.81(13) . . ?
B4 B3 H3A 113.1(16) . . ?
S2 B3 H3A 107.0(17) . . ?
Nb1 B3 H3A 110.5(17) . . ?
Nb2 B3 H3A 49.3(16) . . ?
B4 B3 H3B 116.3(18) . . ?
S2 B3 H3B 104.4(18) . . ?
Nb1 B3 H3B 50.6(18) . . ?
Nb2 B3 H3B 108.4(18) . . ?
H3A B3 H3B 105(2) . . ?
B3 B4 Nb2 68.5(2) . . ?
B3 B4 Nb1 67.9(2) . . ?
Nb2 B4 Nb1 75.56(14) . . ?
B3 B4 H4A 111(2) . . ?
Nb2 B4 H4A 142(2) . . ?
Nb1 B4 H4A 141(2) . . ?
B3 B4 H4C 114.3(17) . . ?
Nb2 B4 H4C 48.3(16) . . ?
Nb1 B4 H4C 105.8(17) . . ?
H4A B4 H4C 109(3) . . ?
B3 B4 H4B 114.2(18) . . ?
Nb2 B4 H4B 107.2(18) . . ?
Nb1 B4 H4B 49.3(18) . . ?
H4A B4 H4B 107(3) . . ?
H4C B4 H4B 101(2) . . ?
C21 N1 C22 110.7(3) . . ?
C27 S1 C21 88.5(2) . . ?
C21 S2 B3 103.99(19) . . ?
C15 Nb1 C11 34.85(14) . . ?
C15 Nb1 B1 97.15(16) . . ?
C11 Nb1 B1 105.96(16) . . ?
C15 Nb1 C14 34.34(15) . . ?
C11 Nb1 C14 57.03(14) . . ?
B1 Nb1 C14 121.15(17) . . ?
C15 Nb1 C12 57.78(15) . . ?
C11 Nb1 C12 34.70(14) . . ?
B1 Nb1 C12 138.97(16) . . ?
C14 Nb1 C12 56.89(15) . . ?
C15 Nb1 B3 148.70(16) . . ?
C11 Nb1 B3 114.12(15) . . ?
B1 Nb1 B3 88.03(16) . . ?
C14 Nb1 B3 150.48(16) . . ?
C12 Nb1 B3 98.98(15) . . ?
C15 Nb1 B2 100.68(17) . . ?
C11 Nb1 B2 130.23(17) . . ?
B1 Nb1 B2 43.42(17) . . ?
C14 Nb1 B2 101.01(17) . . ?
C12 Nb1 B2 156.94(17) . . ?
B3 Nb1 B2 104.08(17) . . ?
C15 Nb1 C13 57.33(15) . . ?
C11 Nb1 C13 57.30(14) . . ?
B1 Nb1 C13 153.86(17) . . ?
C14 Nb1 C13 33.98(15) . . ?
C12 Nb1 C13 34.40(15) . . ?
B3 Nb1 C13 116.51(16) . . ?
B2 Nb1 C13 129.24(18) . . ?
C15 Nb1 B4 156.84(16) . . ?
C11 Nb1 B4 141.28(16) . . ?
B1 Nb1 B4 103.96(17) . . ?
C14 Nb1 B4 123.23(16) . . ?
C12 Nb1 B4 108.68(15) . . ?
B3 Nb1 B4 43.26(15) . . ?
B2 Nb1 B4 88.48(17) . . ?
C13 Nb1 B4 100.48(15) . . ?
C15 Nb1 Nb2 147.59(11) . . ?
C11 Nb1 Nb2 149.23(10) . . ?
B1 Nb1 Nb2 51.80(12) . . ?
C14 Nb1 Nb2 149.33(11) . . ?
C12 Nb1 Nb2 151.26(10) . . ?
B3 Nb1 Nb2 52.29(11) . . ?
B2 Nb1 Nb2 51.80(13) . . ?
C13 Nb1 Nb2 151.20(10) . . ?
B4 Nb1 Nb2 52.16(11) . . ?
C15 Nb1 H1B 82.4(10) . . ?
C11 Nb1 H1B 80.2(10) . . ?
B1 Nb1 H1B 28.1(10) . . ?
C14 Nb1 H1B 115.0(10) . . ?
C12 Nb1 H1B 111.2(10) . . ?
B3 Nb1 H1B 88.3(10) . . ?
B2 Nb1 H1B 70.0(10) . . ?
C13 Nb1 H1B 136.3(10) . . ?
B4 Nb1 H1B 120.7(10) . . ?
Nb2 Nb1 H1B 72.5(10) . . ?
C15 Nb1 H2B 91.7(11) . . ?
C11 Nb1 H2B 126.5(11) . . ?
B1 Nb1 H2B 70.4(12) . . ?
C14 Nb1 H2B 78.9(11) . . ?
C12 Nb1 H2B 134.7(12) . . ?
B3 Nb1 H2B 118.9(11) . . ?
B2 Nb1 H2B 28.0(11) . . ?
C13 Nb1 H2B 102.2(12) . . ?
B4 Nb1 H2B 86.5(11) . . ?
Nb2 Nb1 H2B 70.8(11) . . ?
H1B Nb1 H2B 94.7(15) . . ?
C15 Nb1 H3B 120.8(11) . . ?
C11 Nb1 H3B 87.2(11) . . ?
B1 Nb1 H3B 87.3(11) . . ?
C14 Nb1 H3B 137.9(11) . . ?
C12 Nb1 H3B 81.1(11) . . ?
B3 Nb1 H3B 28.2(11) . . ?
B2 Nb1 H3B 120.1(11) . . ?
C13 Nb1 H3B 109.8(11) . . ?
B4 Nb1 H3B 70.2(11) . . ?
Nb2 Nb1 H3B 72.3(11) . . ?
H1B Nb1 H3B 74.7(14) . . ?
H2B Nb1 H3B 143.1(16) . . ?
C15 Nb1 H4B 128.4(13) . . ?
C11 Nb1 H4B 133.0(12) . . ?
B1 Nb1 H4B 121.0(12) . . ?
C14 Nb1 H4B 94.1(13) . . ?
C12 Nb1 H4B 99.4(12) . . ?
B3 Nb1 H4B 71.7(13) . . ?
B2 Nb1 H4B 87.9(12) . . ?
C13 Nb1 H4B 77.9(12) . . ?
B4 Nb1 H4B 29.8(12) . . ?
Nb2 Nb1 H4B 73.4(12) . . ?
H1B Nb1 H4B 145.9(16) . . ?
H2B Nb1 H4B 72.7(16) . . ?
H3B Nb1 H4B 96.1(17) . . ?
C4 Nb2 C5 34.87(14) . . ?
C4 Nb2 B1 112.10(16) . . ?
C5 Nb2 B1 146.90(16) . . ?
C4 Nb2 B2 137.73(17) . . ?
C5 Nb2 B2 153.66(16) . . ?
B1 Nb2 B2 43.51(17) . . ?
C4 Nb2 C3 34.88(14) . . ?
C5 Nb2 C3 57.76(14) . . ?
B1 Nb2 C3 96.16(16) . . ?
B2 Nb2 C3 104.73(17) . . ?
C4 Nb2 C1 57.59(14) . . ?
C5 Nb2 C1 34.57(14) . . ?
B1 Nb2 C1 147.88(16) . . ?
B2 Nb2 C1 120.58(16) . . ?
C3 Nb2 C1 57.27(14) . . ?
C4 Nb2 C2 57.39(14) . . ?
C5 Nb2 C2 57.21(14) . . ?
B1 Nb2 C2 113.75(16) . . ?
B2 Nb2 C2 96.95(16) . . ?
C3 Nb2 C2 34.33(14) . . ?
C1 Nb2 C2 34.14(14) . . ?
C4 Nb2 B4 133.48(16) . . ?
C5 Nb2 B4 103.93(16) . . ?
B1 Nb2 B4 104.11(17) . . ?
B2 Nb2 B4 88.76(18) . . ?
C3 Nb2 B4 159.59(16) . . ?
C1 Nb2 B4 102.76(15) . . ?
C2 Nb2 B4 130.24(15) . . ?
C4 Nb2 B3 109.25(15) . . ?
C5 Nb2 B3 100.99(15) . . ?
B1 Nb2 B3 87.77(16) . . ?
B2 Nb2 B3 103.94(17) . . ?
C3 Nb2 B3 141.94(15) . . ?
C1 Nb2 B3 124.13(15) . . ?
C2 Nb2 B3 157.36(15) . . ?
B4 Nb2 B3 43.18(15) . . ?
C4 Nb2 Nb1 150.34(10) . . ?
C5 Nb2 Nb1 151.77(10) . . ?
B1 Nb2 Nb1 51.83(12) . . ?
B2 Nb2 Nb1 52.04(12) . . ?
C3 Nb2 Nb1 147.87(10) . . ?
C1 Nb2 Nb1 150.11(10) . . ?
C2 Nb2 Nb1 147.94(10) . . ?
B4 Nb2 Nb1 52.28(12) . . ?
B3 Nb2 Nb1 51.90(11) . . ?
C4 Nb2 H1C 83.3(12) . . ?
C5 Nb2 H1C 117.0(12) . . ?
B1 Nb2 H1C 31.0(12) . . ?
B2 Nb2 H1C 73.3(12) . . ?
C3 Nb2 H1C 78.4(11) . . ?
C1 Nb2 H1C 135.3(12) . . ?
C2 Nb2 H1C 108.1(11) . . ?
B4 Nb2 H1C 120.7(11) . . ?
B3 Nb2 H1C 86.4(11) . . ?
Nb1 Nb2 H1C 73.7(12) . . ?
C4 Nb2 H3A 80.5(11) . . ?
C5 Nb2 H3A 83.0(11) . . ?
B1 Nb2 H3A 89.5(11) . . ?
B2 Nb2 H3A 123.2(11) . . ?
C3 Nb2 H3A 111.6(11) . . ?
C1 Nb2 H3A 115.7(11) . . ?
C2 Nb2 H3A 136.7(11) . . ?
B4 Nb2 H3A 71.4(11) . . ?
B3 Nb2 H3A 30.4(11) . . ?
Nb1 Nb2 H3A 75.2(11) . . ?
H1C Nb2 H3A 73.0(16) . . ?
C4 Nb2 H2C 130.5(10) . . ?
C5 Nb2 H2C 125.5(11) . . ?
B1 Nb2 H2C 73.5(11) . . ?
B2 Nb2 H2C 31.0(11) . . ?
C3 Nb2 H2C 97.0(10) . . ?
C1 Nb2 H2C 90.9(11) . . ?
C2 Nb2 H2C 75.0(11) . . ?
B4 Nb2 H2C 86.7(10) . . ?
B3 Nb2 H2C 120.2(10) . . ?
Nb1 Nb2 H2C 73.2(11) . . ?
H1C Nb2 H2C 100.8(16) . . ?
H3A Nb2 H2C 148.2(16) . . ?
C4 Nb2 H4C 127.7(11) . . ?
C5 Nb2 H4C 92.8(11) . . ?
B1 Nb2 H4C 120.1(11) . . ?
B2 Nb2 H4C 87.4(11) . . ?
C3 Nb2 H4C 134.6(11) . . ?
C1 Nb2 H4C 78.7(11) . . ?
C2 Nb2 H4C 101.8(11) . . ?
B4 Nb2 H4C 28.9(11) . . ?
B3 Nb2 H4C 71.0(11) . . ?
Nb1 Nb2 H4C 72.3(11) . . ?
H1C Nb2 H4C 145.9(16) . . ?
H3A Nb2 H4C 96.1(16) . . ?
H2C Nb2 H4C 71.3(15) . . ?

loop_
_geom_bond_atom_site_label_1
_geom_bond_atom_site_label_2
_geom_bond_distance
_geom_bond_site_symmetry_2
_geom_bond_publ_flag
C1 C2 1.414(6) . ?
C1 C5 1.422(6) . ?
C1 C7 1.517(6) . ?
C1 Nb2 2.404(4) . ?
C2 C3 1.420(6) . ?
C2 C8 1.497(6) . ?
C2 Nb2 2.413(4) . ?
C3 C4 1.426(6) . ?
C3 C9 1.496(6) . ?
C3 Nb2 2.398(4) . ?
C4 C5 1.420(6) . ?
C4 C10 1.514(6) . ?
C4 Nb2 2.358(4) . ?
C5 C6 1.504(6) . ?
C5 Nb2 2.381(4) . ?
C6 H6A 0.9600 . ?
C6 H6B 0.9600 . ?
C6 H6C 0.9600 . ?
C7 H7A 0.9600 . ?
C7 H7B 0.9600 . ?
C7 H7C 0.9600 . ?
C8 H8A 0.9600 . ?
C8 H8B 0.9600 . ?
C8 H8C 0.9600 . ?
C9 H9A 0.9600 . ?
C9 H9B 0.9600 . ?
C9 H9C 0.9600 . ?
C10 H10A 0.9600 . ?
C10 H10B 0.9600 . ?
C10 H10C 0.9600 . ?
C11 C15 1.412(6) . ?
C11 C12 1.420(6) . ?
C11 C20 1.505(6) . ?
C11 Nb1 2.360(4) . ?
C12 C13 1.423(6) . ?
C12 C19 1.503(6) . ?
C12 Nb1 2.400(4) . ?
C13 C14 1.406(6) . ?
C13 C18 1.517(6) . ?
C13 Nb1 2.412(4) . ?
C14 C15 1.405(6) . ?
C14 C17 1.518(6) . ?
C14 Nb1 2.399(4) . ?
C15 C16 1.520(6) . ?
C15 Nb1 2.357(4) . ?
C16 H16A 0.9600 . ?
C16 H16B 0.9600 . ?
C16 H16C 0.9600 . ?
C17 H17A 0.9600 . ?
C17 H17B 0.9600 . ?
C17 H17C 0.9600 . ?
C18 H18A 0.9600 . ?
C18 H18B 0.9600 . ?
C18 H18C 0.9600 . ?
C19 H19A 0.9600 . ?
C19 H19B 0.9600 . ?
C19 H19C 0.9600 . ?
C20 H20A 0.9600 . ?
C20 H20B 0.9600 . ?
C20 H20C 0.9600 . ?
C21 N1 1.292(5) . ?
C21 S2 1.743(4) . ?
C21 S1 1.764(4) . ?
C22 N1 1.385(5) . ?
C22 C27 1.392(6) . ?
C22 C23 1.399(6) . ?
C23 C24 1.363(7) . ?
C23 H23 0.9300 . ?
C24 C25 1.388(7) . ?
C24 H24 0.9300 . ?
C25 C26 1.381(6) . ?
C25 H25 0.9300 . ?
C26 C27 1.382(6) . ?
C26 H26 0.9300 . ?
C27 S1 1.739(4) . ?
B1 B2 1.775(7) . ?
B1 Nb2 2.393(5) . ?
B1 Nb1 2.394(5) . ?
B1 H1A 1.07(4) . ?
B1 H1B 1.15(3) . ?
B1 H1C 1.25(4) . ?
B2 Nb2 2.395(5) . ?
B2 Nb1 2.403(5) . ?
B2 H2A 1.07(4) . ?
B2 H2B 1.16(4) . ?
B2 H2C 1.24(3) . ?
B3 B4 1.777(6) . ?
B3 S2 1.903(4) . ?
B3 Nb1 2.402(4) . ?
B3 Nb2 2.415(4) . ?
B3 H3A 1.24(4) . ?
B3 H3B 1.16(4) . ?
B4 Nb2 2.414(5) . ?
B4 Nb1 2.418(5) . ?
B4 H4A 1.07(4) . ?
B4 H4C 1.20(4) . ?
B4 H4B 1.23(4) . ?
Nb1 Nb2 2.9597(5) . ?
Nb1 H1B 1.87(3) . ?
Nb1 H2B 1.84(3) . ?
Nb1 H3B 1.89(4) . ?
Nb1 H4B 1.87(4) . ?
Nb2 H1C 1.87(4) . ?
Nb2 H3A 1.86(3) . ?
Nb2 H2C 1.89(3) . ?
Nb2 H4C 1.85(3) . ?

loop_
_geom_torsion_atom_site_label_1
_geom_torsion_atom_site_label_2
_geom_torsion_atom_site_label_3
_geom_torsion_atom_site_label_4
_geom_torsion
_geom_torsion_site_symmetry_1
_geom_torsion_site_symmetry_2
_geom_torsion_site_symmetry_3
_geom_torsion_site_symmetry_4
_geom_torsion_publ_flag
C5 C1 C2 C3 -0.1(4) . . . . ?
C7 C1 C2 C3 -174.6(4) . . . . ?
Nb2 C1 C2 C3 63.7(3) . . . . ?
C5 C1 C2 C8 175.8(4) . . . . ?
C7 C1 C2 C8 1.3(7) . . . . ?
Nb2 C1 C2 C8 -120.4(4) . . . . ?
C5 C1 C2 Nb2 -63.8(3) . . . . ?
C7 C1 C2 Nb2 121.7(4) . . . . ?
C1 C2 C3 C4 -0.5(4) . . . . ?
C8 C2 C3 C4 -176.4(4) . . . . ?
Nb2 C2 C3 C4 63.4(3) . . . . ?
C1 C2 C3 C9 175.4(4) . . . . ?
C8 C2 C3 C9 -0.4(7) . . . . ?
Nb2 C2 C3 C9 -120.6(4) . . . . ?
C1 C2 C3 Nb2 -64.0(3) . . . . ?
C8 C2 C3 Nb2 120.2(4) . . . . ?
C2 C3 C4 C5 1.0(4) . . . . ?
C9 C3 C4 C5 -175.0(4) . . . . ?
Nb2 C3 C4 C5 66.0(3) . . . . ?
C2 C3 C4 C10 174.0(4) . . . . ?
C9 C3 C4 C10 -2.0(7) . . . . ?
Nb2 C3 C4 C10 -121.0(4) . . . . ?
C2 C3 C4 Nb2 -65.0(3) . . . . ?
C9 C3 C4 Nb2 119.0(4) . . . . ?
C3 C4 C5 C1 -1.0(4) . . . . ?
C10 C4 C5 C1 -174.1(4) . . . . ?
Nb2 C4 C5 C1 65.4(3) . . . . ?
C3 C4 C5 C6 173.9(4) . . . . ?
C10 C4 C5 C6 0.9(7) . . . . ?
Nb2 C4 C5 C6 -119.7(4) . . . . ?
C3 C4 C5 Nb2 -66.4(3) . . . . ?
C10 C4 C5 Nb2 120.6(4) . . . . ?
C2 C1 C5 C4 0.7(4) . . . . ?
C7 C1 C5 C4 175.2(4) . . . . ?
Nb2 C1 C5 C4 -64.1(3) . . . . ?
C2 C1 C5 C6 -174.3(4) . . . . ?
C7 C1 C5 C6 0.2(7) . . . . ?
Nb2 C1 C5 C6 120.9(4) . . . . ?
C2 C1 C5 Nb2 64.8(3) . . . . ?
C7 C1 C5 Nb2 -120.7(4) . . . . ?
C15 C11 C12 C13 0.0(4) . . . . ?
C20 C11 C12 C13 173.5(4) . . . . ?
Nb1 C11 C12 C13 -64.9(3) . . . . ?
C15 C11 C12 C19 -176.4(4) . . . . ?
C20 C11 C12 C19 -2.9(7) . . . . ?
Nb1 C11 C12 C19 118.8(4) . . . . ?
C15 C11 C12 Nb1 64.9(3) . . . . ?
C20 C11 C12 Nb1 -121.6(4) . . . . ?
C11 C12 C13 C14 -0.9(5) . . . . ?
C19 C12 C13 C14 175.5(4) . . . . ?
Nb1 C12 C13 C14 -64.3(3) . . . . ?
C11 C12 C13 C18 -175.2(4) . . . . ?
C19 C12 C13 C18 1.1(7) . . . . ?
Nb1 C12 C13 C18 121.3(4) . . . . ?
C11 C12 C13 Nb1 63.4(3) . . . . ?
C19 C12 C13 Nb1 -120.2(4) . . . . ?
C12 C13 C14 C15 1.5(5) . . . . ?
C18 C13 C14 C15 175.8(4) . . . . ?
Nb1 C13 C14 C15 -62.8(3) . . . . ?
C12 C13 C14 C17 -172.8(4) . . . . ?
C18 C13 C14 C17 1.5(7) . . . . ?
Nb1 C13 C14 C17 123.0(4) . . . . ?
C12 C13 C14 Nb1 64.2(3) . . . . ?
C18 C13 C14 Nb1 -121.5(4) . . . . ?
C13 C14 C15 C11 -1.5(5) . . . . ?
C17 C14 C15 C11 172.8(4) . . . . ?
Nb1 C14 C15 C11 -65.7(3) . . . . ?
C13 C14 C15 C16 -176.3(4) . . . . ?
C17 C14 C15 C16 -2.0(7) . . . . ?
Nb1 C14 C15 C16 119.5(4) . . . . ?
C13 C14 C15 Nb1 64.2(3) . . . . ?
C17 C14 C15 Nb1 -121.5(4) . . . . ?
C12 C11 C15 C14 0.9(5) . . . . ?
C20 C11 C15 C14 -172.5(4) . . . . ?
Nb1 C11 C15 C14 66.9(3) . . . . ?
C12 C11 C15 C16 175.7(4) . . . . ?
C20 C11 C15 C16 2.3(7) . . . . ?
Nb1 C11 C15 C16 -118.3(4) . . . . ?
C12 C11 C15 Nb1 -66.0(3) . . . . ?
C20 C11 C15 Nb1 120.6(4) . . . . ?
N1 C22 C23 C24 179.4(4) . . . . ?
C27 C22 C23 C24 -0.6(7) . . . . ?
C22 C23 C24 C25 1.1(8) . . . . ?
C23 C24 C25 C26 -0.9(8) . . . . ?
C24 C25 C26 C27 0.1(8) . . . . ?
C25 C26 C27 C22 0.4(7) . . . . ?
C25 C26 C27 S1 -179.7(4) . . . . ?
N1 C22 C27 C26 179.9(4) . . . . ?
C23 C22 C27 C26 -0.1(7) . . . . ?
N1 C22 C27 S1 0.0(5) . . . . ?
C23 C22 C27 S1 180.0(3) . . . . ?
Nb1 B1 B2 Nb2 -83.32(13) . . . . ?
Nb2 B1 B2 Nb1 83.32(13) . . . . ?
S2 B3 B4 Nb2 -141.1(3) . . . . ?
Nb1 B3 B4 Nb2 82.58(11) . . . . ?
S2 B3 B4 Nb1 136.3(3) . . . . ?
Nb2 B3 B4 Nb1 -82.58(11) . . . . ?
S2 C21 N1 C22 175.7(3) . . . . ?
S1 C21 N1 C22 -1.8(4) . . . . ?
C27 C22 N1 C21 1.1(5) . . . . ?
C23 C22 N1 C21 -178.8(4) . . . . ?
C26 C27 S1 C21 179.4(5) . . . . ?
C22 C27 S1 C21 -0.8(3) . . . . ?
N1 C21 S1 C27 1.5(3) . . . . ?
S2 C21 S1 C27 -176.0(3) . . . . ?
N1 C21 S2 B3 172.4(3) . . . . ?
S1 C21 S2 B3 -10.3(3) . . . . ?
